data_7153401
loop_
_publ_author_name
'Banide, Emilie V.'
'O'Connor, Crystal'
'Fortune, Natasha'
'Ortin, Yannick'
'Milosevic, Sandra'
'M\"uller-Bunz, Helge'
'McGlinchey, Michael J.'

_publ_section_title
;
 Syntheses, X-ray crystal structures and reactivity of fluorenylidene- and
 dibenzosuberenylidene-allenes: convenient precursors to
 dispirotetracenes, di-indenotetracenes and
 2-phenyl-11bH-dibenz[cd,h]azulene.
;
_journal_issue 17
_journal_name_full 'Organic &amp; biomolecular chemistry'
_journal_page_first 3997
_journal_page_last 4010
_journal_paper_doi 10.1039/c004868b
_journal_volume 8
_journal_year 2010
_chemical_formula_moiety 'C49 H27 N O2 F6'
_chemical_formula_sum 'C49 H27 F6 N O2'
_chemical_formula_weight 775.72
_chemical_name_systematic
;
?
;
_space_group_IT_number 2
_symmetry_cell_setting triclinic
_symmetry_space_group_name_Hall '-P 1'
_symmetry_space_group_name_H-M 'P -1'
_atom_sites_solution_hydrogens geom
_atom_sites_solution_primary direct
_atom_sites_solution_secondary difmap
_audit_creation_method SHELXL-97
_cell_angle_alpha 110.752(2)
_cell_angle_beta 107.181(2)
_cell_angle_gamma 99.085(2)
_cell_formula_units_Z 2
_cell_length_a 9.4052(11)
_cell_length_b 14.5518(17)
_cell_length_c 14.8501(17)
_cell_measurement_reflns_used 3884
_cell_measurement_temperature 100(2)
_cell_measurement_theta_max 24.15
_cell_measurement_theta_min 2.30
_cell_volume 1735.6(4)
_computing_cell_refinement 'Bruker SAINT'
_computing_data_collection 'Bruker SMART'
_computing_data_reduction 'Bruker SAINT'
_computing_molecular_graphics 'Bruker SHELXTL'
_computing_publication_material 'Bruker SHELXTL'
_computing_structure_refinement 'SHELXL-97 (Sheldrick, 1997)'
_computing_structure_solution 'SHELXS-97 (Sheldrick, 1990)'
_diffrn_ambient_temperature 100(2)
_diffrn_detector_area_resol_mean 8.366
_diffrn_measured_fraction_theta_full 0.993
_diffrn_measured_fraction_theta_max 0.993
_diffrn_measurement_device_type 'CCD area detector'
_diffrn_measurement_method '\f and \w scans'
_diffrn_radiation_monochromator graphite
_diffrn_radiation_source 'sealed tube'
_diffrn_radiation_type MoK\a
_diffrn_radiation_wavelength 0.71073
_diffrn_reflns_av_R_equivalents 0.0254
_diffrn_reflns_av_sigmaI/netI 0.0381
_diffrn_reflns_limit_h_max 10
_diffrn_reflns_limit_h_min -10
_diffrn_reflns_limit_k_max 16
_diffrn_reflns_limit_k_min -16
_diffrn_reflns_limit_l_max 17
_diffrn_reflns_limit_l_min -17
_diffrn_reflns_number 12790
_diffrn_reflns_theta_full 24.19
_diffrn_reflns_theta_max 24.19
_diffrn_reflns_theta_min 1.57
_exptl_absorpt_coefficient_mu 0.112
_exptl_absorpt_correction_T_max 0.9944
_exptl_absorpt_correction_T_min 0.6942
_exptl_absorpt_correction_type multi-scan
_exptl_absorpt_process_details
;
SADABS v.2.10 (Bruker,2003) was used for absorption correction.
R(int) for selected reflections was 0.043 before and 0.022 after
correction. The Ratio of minimum to maximum transmission is 0.698118.
The \l/2 correction factor is 0.0015
;
_exptl_crystal_colour colourless
_exptl_crystal_density_diffrn 1.484
_exptl_crystal_density_method 'not measured'
_exptl_crystal_description plate
_exptl_crystal_F_000 796
_exptl_crystal_size_max 0.60
_exptl_crystal_size_mid 0.50
_exptl_crystal_size_min 0.05
_refine_diff_density_max 0.440
_refine_diff_density_min -0.280
_refine_diff_density_rms 0.057
_refine_ls_extinction_method none
_refine_ls_goodness_of_fit_ref 1.056
_refine_ls_hydrogen_treatment constr
_refine_ls_matrix_type full
_refine_ls_number_parameters 524
_refine_ls_number_reflns 5529
_refine_ls_number_restraints 0
_refine_ls_restrained_S_all 1.056
_refine_ls_R_factor_all 0.0616
_refine_ls_R_factor_gt 0.0486
_refine_ls_shift/su_max 0.001
_refine_ls_shift/su_mean 0.000
_refine_ls_structure_factor_coef Fsqd
_refine_ls_weighting_details 'calc w=1/[\s^2^(Fo^2^)+(0.0718P)^2^+1.1192P] where P=(Fo^2^+2Fc^2^)/3'
_refine_ls_weighting_scheme calc
_refine_ls_wR_factor_gt 0.1290
_refine_ls_wR_factor_ref 0.1363
_reflns_number_gt 4441
_reflns_number_total 5529
_reflns_threshold_expression I>2\s(I)
_cod_data_source_file c004868b.txt
_cod_data_source_block mjm192(17)
_cod_original_cell_volume 1735.6(3)
_cod_original_formula_sum 'C49 H27 N O2 F6'
_cod_database_code 7153401

loop_
_symmetry_equiv_pos_as_xyz
'x, y, z'
'-x, -y, -z'

loop_
_atom_site_label
_atom_site_type_symbol
_atom_site_fract_x
_atom_site_fract_y
_atom_site_fract_z
_atom_site_U_iso_or_equiv
_atom_site_adp_type
_atom_site_occupancy
_atom_site_symmetry_multiplicity
_atom_site_calc_flag
_atom_site_refinement_flags
C1 C 1.2401(3) 0.69404(17) 0.30531(19) 0.0243(6) Uani 1 1 d .
H1 H 1.2125 0.6817 0.2342 0.029 Uiso 1 1 calc R
C2 C 1.3948(3) 0.72102(18) 0.3702(2) 0.0272(6) Uani 1 1 d .
H2 H 1.4720 0.7267 0.3416 0.033 Uiso 1 1 calc R
C3 C 1.4431(3) 0.74016(18) 0.4747(2) 0.0256(6) Uani 1 1 d .
H3 H 1.5505 0.7604 0.5172 0.031 Uiso 1 1 calc R
C3A C 1.3283(3) 0.72868(17) 0.51509(19) 0.0231(5) Uani 1 1 d .
C3B C 1.3244(3) 0.73383(17) 0.61476(18) 0.0240(5) Uani 1 1 d .
C4 C 1.4461(3) 0.75669(19) 0.70737(19) 0.0281(6) Uani 1 1 d .
H4 H 1.5513 0.7781 0.7149 0.034 Uiso 1 1 calc R
C5 C 1.4099(3) 0.74740(19) 0.7887(2) 0.0285(6) Uani 1 1 d .
H5 H 1.4913 0.7631 0.8527 0.034 Uiso 1 1 calc R
C6 C 1.2577(3) 0.71574(18) 0.77730(19) 0.0263(6) Uani 1 1 d .
H6 H 1.2356 0.7084 0.8332 0.032 Uiso 1 1 calc R
C7 C 1.1347(3) 0.69404(17) 0.68538(18) 0.0228(5) Uani 1 1 d .
H7 H 1.0299 0.6713 0.6781 0.027 Uiso 1 1 calc R
C7A C 1.1687(3) 0.70631(17) 0.60493(18) 0.0208(5) Uani 1 1 d .
C7B C 1.0593(3) 0.68845(17) 0.49618(18) 0.0212(5) Uani 1 1 d .
C7C C 0.9638(3) 0.76147(17) 0.47770(18) 0.0199(5) Uani 1 1 d .
C8 C 0.9448(3) 0.84126(17) 0.55354(18) 0.0208(5) Uani 1 1 d .
C17 C 1.0188(3) 0.87317(17) 0.66779(18) 0.0218(5) Uani 1 1 d .
C18 C 1.1721(3) 0.93373(18) 0.72291(19) 0.0259(6) Uani 1 1 d .
H18 H 1.2327 0.9507 0.6868 0.031 Uiso 1 1 calc R
C19 C 1.2380(3) 0.96978(19) 0.83000(19) 0.0291(6) Uani 1 1 d .
H19 H 1.3430 1.0118 0.8673 0.035 Uiso 1 1 calc R
C20 C 1.1504(3) 0.94448(18) 0.88254(19) 0.0260(6) Uani 1 1 d .
C23 C 1.2236(3) 0.9865(2) 0.9983(2) 0.0325(6) Uani 1 1 d .
F1 F 1.2384(2) 1.08746(12) 1.04392(12) 0.0427(4) Uani 1 1 d .
F2 F 1.1417(2) 0.94089(13) 1.03811(12) 0.0475(5) Uani 1 1 d .
F3 F 1.3666(2) 0.97843(15) 1.03137(13) 0.0553(5) Uani 1 1 d .
C21 C 0.9975(3) 0.88447(19) 0.82856(19) 0.0279(6) Uani 1 1 d .
H21 H 0.9373 0.8674 0.8648 0.033 Uiso 1 1 calc R
C22 C 0.9315(3) 0.84902(19) 0.72125(19) 0.0257(6) Uani 1 1 d .
H22 H 0.8259 0.8080 0.6842 0.031 Uiso 1 1 calc R
C8A C 0.8488(3) 0.89951(18) 0.52227(18) 0.0223(5) Uani 1 1 d .
C8B C 0.7669(3) 0.86557(17) 0.41616(18) 0.0212(5) Uani 1 1 d .
C9 C 0.8249(3) 0.98760(18) 0.5896(2) 0.0269(6) Uani 1 1 d .
H9 H 0.8783 1.0139 0.6628 0.032 Uiso 1 1 calc R
C10 C 0.7247(3) 1.03498(18) 0.54932(19) 0.0275(6) Uani 1 1 d .
H10 H 0.7136 1.0954 0.5958 0.033 Uiso 1 1 calc R
C11 C 0.6388(3) 0.99794(19) 0.4431(2) 0.0280(6) Uani 1 1 d .
H11 H 0.5683 1.0314 0.4177 0.034 Uiso 1 1 calc R
C11A C 0.6581(3) 0.91197(18) 0.37561(19) 0.0241(5) Uani 1 1 d .
C11B C 0.5875(3) 0.84955(18) 0.26350(19) 0.0250(6) Uani 1 1 d .
C12 C 0.4632(3) 0.8554(2) 0.1889(2) 0.0301(6) Uani 1 1 d .
H12 H 0.4181 0.9098 0.2071 0.036 Uiso 1 1 calc R
C13 C 0.4065(3) 0.7805(2) 0.0877(2) 0.0334(6) Uani 1 1 d .
H13 H 0.3230 0.7842 0.0355 0.040 Uiso 1 1 calc R
C14 C 0.4704(3) 0.7008(2) 0.0622(2) 0.0307(6) Uani 1 1 d .
H14 H 0.4297 0.6499 -0.0077 0.037 Uiso 1 1 calc R
C15 C 0.5928(3) 0.69267(19) 0.13605(19) 0.0259(6) Uani 1 1 d .
H15 H 0.6327 0.6356 0.1175 0.031 Uiso 1 1 calc R
C15A C 0.6561(3) 0.76905(18) 0.23732(18) 0.0227(5) Uani 1 1 d .
C15B C 0.7789(3) 0.78175(17) 0.33622(18) 0.0216(5) Uani 1 1 d .
C15C C 0.8918(3) 0.73639(17) 0.36724(18) 0.0207(5) Uani 1 1 d .
C16 C 0.9471(3) 0.65575(17) 0.29597(18) 0.0222(5) Uani 1 1 d .
C16A C 1.1255(3) 0.68533(17) 0.34674(19) 0.0226(5) Uani 1 1 d .
C16B C 1.1756(3) 0.70173(17) 0.44873(18) 0.0219(5) Uani 1 1 d .
C24 C 0.9088(3) 0.64622(18) 0.18640(18) 0.0229(5) Uani 1 1 d .
C25 C 0.8584(3) 0.55346(18) 0.10005(19) 0.0245(6) Uani 1 1 d .
H25 H 0.8342 0.4913 0.1074 0.029 Uiso 1 1 calc R
C26 C 0.8423(3) 0.54930(19) 0.00223(19) 0.0259(6) Uani 1 1 d .
H26 H 0.8053 0.4849 -0.0568 0.031 Uiso 1 1 calc R
C27 C 0.8810(3) 0.64004(19) -0.00821(19) 0.0264(6) Uani 1 1 d .
C30 C 0.8738(3) 0.63928(19) -0.1097(2) 0.0298(6) Uani 1 1 d .
F4 F 0.78003(19) 0.69150(12) -0.14083(12) 0.0401(4) Uani 1 1 d .
F5 F 0.8255(2) 0.54556(12) -0.18627(11) 0.0427(4) Uani 1 1 d .
F6 F 1.01378(19) 0.68382(15) -0.10526(13) 0.0504(5) Uani 1 1 d .
C28 C 0.9327(3) 0.73367(19) 0.07779(19) 0.0268(6) Uani 1 1 d .
H28 H 0.9583 0.7958 0.0706 0.032 Uiso 1 1 calc R
C29 C 0.9470(3) 0.73657(18) 0.17391(19) 0.0249(6) Uani 1 1 d .
H29 H 0.9834 0.8011 0.2327 0.030 Uiso 1 1 calc R
C31 C 0.9485(3) 0.57637(17) 0.42542(18) 0.0212(5) Uani 1 1 d .
H31 H 1.0068 0.5264 0.4348 0.025 Uiso 1 1 calc R
C32 C 0.8038(3) 0.55475(17) 0.44819(19) 0.0226(5) Uani 1 1 d .
O1 O 0.7964(2) 0.56260(13) 0.53077(13) 0.0297(4) Uani 1 1 d .
N N 0.6751(2) 0.52350(15) 0.35836(15) 0.0232(5) Uani 1 1 d .
C33 C 0.5165(3) 0.4935(2) 0.3525(2) 0.0316(6) Uani 1 1 d .
H33A H 0.4592 0.5373 0.3299 0.047 Uiso 1 1 calc R
H33B H 0.5183 0.5016 0.4212 0.047 Uiso 1 1 calc R
H33C H 0.4650 0.4215 0.3023 0.047 Uiso 1 1 calc R
C34 C 0.7113(3) 0.52069(17) 0.27404(19) 0.0238(6) Uani 1 1 d .
O2 O 0.6151(2) 0.49351(13) 0.18777(13) 0.0305(4) Uani 1 1 d .
C35 C 0.8868(3) 0.55558(18) 0.30884(18) 0.0223(5) Uani 1 1 d .
H35 H 0.9223 0.4990 0.2689 0.027 Uiso 1 1 calc R

loop_
_atom_site_aniso_label
_atom_site_aniso_U_11
_atom_site_aniso_U_22
_atom_site_aniso_U_33
_atom_site_aniso_U_23
_atom_site_aniso_U_13
_atom_site_aniso_U_12
C1 0.0345(15) 0.0152(12) 0.0285(13) 0.0101(11) 0.0170(12) 0.0094(11)
C2 0.0307(15) 0.0199(13) 0.0396(15) 0.0140(11) 0.0217(12) 0.0102(11)
C3 0.0238(13) 0.0187(12) 0.0364(15) 0.0113(11) 0.0139(11) 0.0075(10)
C3A 0.0259(14) 0.0150(12) 0.0296(13) 0.0094(10) 0.0112(11) 0.0084(10)
C3B 0.0274(14) 0.0160(12) 0.0272(13) 0.0077(11) 0.0094(11) 0.0083(10)
C4 0.0248(14) 0.0226(13) 0.0324(15) 0.0091(11) 0.0071(11) 0.0086(11)
C5 0.0326(15) 0.0227(13) 0.0251(13) 0.0085(11) 0.0051(11) 0.0105(11)
C6 0.0365(16) 0.0184(13) 0.0233(13) 0.0082(11) 0.0102(11) 0.0098(11)
C7 0.0260(14) 0.0162(12) 0.0272(13) 0.0095(10) 0.0101(11) 0.0082(10)
C7A 0.0252(13) 0.0135(11) 0.0230(13) 0.0067(10) 0.0082(10) 0.0078(10)
C7B 0.0249(13) 0.0185(12) 0.0229(13) 0.0104(10) 0.0099(10) 0.0082(10)
C7C 0.0215(13) 0.0158(12) 0.0244(13) 0.0104(10) 0.0095(10) 0.0043(10)
C8 0.0230(13) 0.0171(12) 0.0225(13) 0.0087(10) 0.0097(10) 0.0034(10)
C17 0.0283(14) 0.0148(12) 0.0253(13) 0.0087(10) 0.0119(11) 0.0107(10)
C18 0.0329(15) 0.0209(13) 0.0258(13) 0.0111(11) 0.0128(11) 0.0072(11)
C19 0.0325(15) 0.0220(13) 0.0262(14) 0.0087(11) 0.0065(11) 0.0035(11)
C20 0.0366(16) 0.0207(13) 0.0242(13) 0.0106(11) 0.0126(12) 0.0134(11)
C23 0.0387(17) 0.0292(15) 0.0319(15) 0.0122(12) 0.0164(13) 0.0122(12)
F1 0.0549(11) 0.0329(9) 0.0312(9) 0.0068(7) 0.0150(8) 0.0080(8)
F2 0.0686(12) 0.0448(10) 0.0306(9) 0.0195(8) 0.0202(8) 0.0095(9)
F3 0.0538(12) 0.0818(14) 0.0363(10) 0.0290(10) 0.0122(8) 0.0357(10)
C21 0.0376(16) 0.0276(14) 0.0287(14) 0.0153(12) 0.0193(12) 0.0155(12)
C22 0.0254(14) 0.0239(13) 0.0303(14) 0.0115(11) 0.0126(11) 0.0096(11)
C8A 0.0241(13) 0.0187(12) 0.0261(13) 0.0111(11) 0.0113(11) 0.0043(10)
C8B 0.0251(13) 0.0156(12) 0.0266(13) 0.0116(10) 0.0114(11) 0.0060(10)
C9 0.0320(15) 0.0199(13) 0.0284(14) 0.0079(11) 0.0140(12) 0.0072(11)
C10 0.0394(15) 0.0150(12) 0.0308(14) 0.0085(11) 0.0168(12) 0.0113(11)
C11 0.0343(15) 0.0235(13) 0.0378(15) 0.0183(12) 0.0191(12) 0.0154(11)
C11A 0.0274(14) 0.0210(13) 0.0310(14) 0.0163(11) 0.0137(11) 0.0085(11)
C11B 0.0293(14) 0.0233(13) 0.0298(14) 0.0171(11) 0.0130(11) 0.0095(11)
C12 0.0326(15) 0.0301(14) 0.0362(15) 0.0206(12) 0.0137(12) 0.0151(12)
C13 0.0327(15) 0.0406(16) 0.0286(14) 0.0197(13) 0.0054(12) 0.0151(13)
C14 0.0321(15) 0.0304(14) 0.0251(14) 0.0132(12) 0.0052(11) 0.0054(12)
C15 0.0282(14) 0.0233(13) 0.0293(14) 0.0130(11) 0.0124(11) 0.0087(11)
C15A 0.0246(13) 0.0219(13) 0.0261(13) 0.0150(11) 0.0101(11) 0.0063(10)
C15B 0.0249(13) 0.0186(12) 0.0255(13) 0.0132(11) 0.0109(11) 0.0056(10)
C15C 0.0244(13) 0.0145(12) 0.0233(13) 0.0079(10) 0.0107(10) 0.0031(10)
C16 0.0276(14) 0.0161(12) 0.0249(13) 0.0090(10) 0.0119(11) 0.0075(10)
C16A 0.0286(14) 0.0119(12) 0.0292(14) 0.0087(10) 0.0128(11) 0.0079(10)
C16B 0.0278(14) 0.0149(12) 0.0275(13) 0.0101(10) 0.0139(11) 0.0091(10)
C24 0.0238(13) 0.0234(13) 0.0254(13) 0.0116(11) 0.0115(11) 0.0095(10)
C25 0.0293(14) 0.0209(13) 0.0287(14) 0.0124(11) 0.0144(11) 0.0102(11)
C26 0.0284(14) 0.0234(13) 0.0286(14) 0.0104(11) 0.0135(11) 0.0109(11)
C27 0.0275(14) 0.0289(14) 0.0280(14) 0.0144(12) 0.0123(11) 0.0134(11)
C30 0.0281(15) 0.0272(14) 0.0321(15) 0.0120(12) 0.0088(12) 0.0095(12)
F4 0.0525(10) 0.0394(9) 0.0360(9) 0.0224(8) 0.0149(8) 0.0215(8)
F5 0.0625(11) 0.0385(10) 0.0271(8) 0.0123(7) 0.0160(8) 0.0207(8)
F6 0.0396(10) 0.0775(13) 0.0396(10) 0.0314(9) 0.0190(8) 0.0082(9)
C28 0.0325(15) 0.0232(13) 0.0309(14) 0.0149(11) 0.0156(12) 0.0089(11)
C29 0.0288(14) 0.0186(12) 0.0262(13) 0.0073(11) 0.0118(11) 0.0072(10)
C31 0.0242(13) 0.0178(12) 0.0228(13) 0.0094(10) 0.0084(10) 0.0086(10)
C32 0.0270(14) 0.0167(12) 0.0258(14) 0.0100(10) 0.0101(11) 0.0081(10)
O1 0.0290(10) 0.0345(10) 0.0280(10) 0.0157(8) 0.0119(8) 0.0079(8)
N 0.0232(11) 0.0208(11) 0.0258(11) 0.0098(9) 0.0093(9) 0.0069(9)
C33 0.0239(14) 0.0303(15) 0.0363(15) 0.0133(12) 0.0083(12) 0.0056(11)
C34 0.0322(15) 0.0134(12) 0.0264(14) 0.0099(10) 0.0099(12) 0.0072(10)
O2 0.0308(10) 0.0274(10) 0.0267(10) 0.0125(8) 0.0043(8) 0.0020(8)
C35 0.0289(14) 0.0161(12) 0.0248(13) 0.0095(10) 0.0126(11) 0.0080(10)

loop_
_atom_type_symbol
_atom_type_description
_atom_type_scat_dispersion_real
_atom_type_scat_dispersion_imag
_atom_type_scat_source
C C 0.0033 0.0016 'International Tables Vol C Tables 4.2.6.8 and 6.1.1.4'
H H 0.0000 0.0000 'International Tables Vol C Tables 4.2.6.8 and 6.1.1.4'
N N 0.0061 0.0033 'International Tables Vol C Tables 4.2.6.8 and 6.1.1.4'
O O 0.0106 0.0060 'International Tables Vol C Tables 4.2.6.8 and 6.1.1.4'
F F 0.0171 0.0103 'International Tables Vol C Tables 4.2.6.8 and 6.1.1.4'

loop_
_geom_angle_atom_site_label_1
_geom_angle_atom_site_label_2
_geom_angle_atom_site_label_3
_geom_angle
C2 C1 C16A 118.6(2)
C2 C1 H1 120.7
C16A C1 H1 120.7
C1 C2 C3 123.6(2)
C1 C2 H2 118.2
C3 C2 H2 118.2
C2 C3 C3A 117.7(2)
C2 C3 H3 121.2
C3A C3 H3 121.2
C16B C3A C3 117.4(2)
C16B C3A C3B 106.4(2)
C3 C3A C3B 136.2(2)
C4 C3B C7A 120.9(2)
C4 C3B C3A 129.9(2)
C7A C3B C3A 109.1(2)
C5 C4 C3B 118.4(2)
C5 C4 H4 120.8
C3B C4 H4 120.8
C6 C5 C4 120.6(2)
C6 C5 H5 119.7
C4 C5 H5 119.7
C5 C6 C7 121.5(2)
C5 C6 H6 119.3
C7 C6 H6 119.3
C7A C7 C6 118.7(2)
C7A C7 H7 120.7
C6 C7 H7 120.7
C7 C7A C3B 119.8(2)
C7 C7A C7B 130.2(2)
C3B C7A C7B 109.9(2)
C16B C7B C7A 99.84(19)
C16B C7B C7C 103.97(18)
C7A C7B C7C 123.17(19)
C16B C7B C31 105.25(18)
C7A C7B C31 115.53(18)
C7C C7B C31 106.68(18)
C8 C7C C15C 122.3(2)
C8 C7C C7B 126.1(2)
C15C C7C C7B 111.56(19)
C7C C8 C8A 118.6(2)
C7C C8 C17 125.2(2)
C8A C8 C17 116.2(2)
C18 C17 C22 119.2(2)
C18 C17 C8 120.4(2)
C22 C17 C8 120.3(2)
C19 C18 C17 120.7(2)
C19 C18 H18 119.7
C17 C18 H18 119.7
C20 C19 C18 119.8(2)
C20 C19 H19 120.1
C18 C19 H19 120.1
C21 C20 C19 120.2(2)
C21 C20 C23 121.3(2)
C19 C20 C23 118.5(2)
F3 C23 F2 107.3(2)
F3 C23 F1 105.5(2)
F2 C23 F1 106.4(2)
F3 C23 C20 112.7(2)
F2 C23 C20 113.0(2)
F1 C23 C20 111.5(2)
C20 C21 C22 119.9(2)
C20 C21 H21 120.0
C22 C21 H21 120.0
C17 C22 C21 120.3(2)
C17 C22 H22 119.8
C21 C22 H22 119.8
C8B C8A C9 116.6(2)
C8B C8A C8 117.3(2)
C9 C8A C8 126.0(2)
C8A C8B C15B 125.4(2)
C8A C8B C11A 122.7(2)
C15B C8B C11A 111.9(2)
C10 C9 C8A 120.2(2)
C10 C9 H9 119.9
C8A C9 H9 119.9
C9 C10 C11 122.6(2)
C9 C10 H10 118.7
C11 C10 H10 118.7
C11A C11 C10 118.7(2)
C11A C11 H11 120.7
C10 C11 H11 120.7
C11 C11A C8B 119.0(2)
C11 C11A C11B 134.7(2)
C8B C11A C11B 106.2(2)
C12 C11B C15A 121.2(2)
C12 C11B C11A 129.4(2)
C15A C11B C11A 109.2(2)
C13 C12 C11B 118.8(2)
C13 C12 H12 120.6
C11B C12 H12 120.6
C14 C13 C12 120.3(2)
C14 C13 H13 119.9
C12 C13 H13 119.9
C13 C14 C15 121.7(2)
C13 C14 H14 119.1
C15 C14 H14 119.1
C15A C15 C14 119.1(2)
C15A C15 H15 120.4
C14 C15 H15 120.4
C15 C15A C11B 118.8(2)
C15 C15A C15B 133.3(2)
C11B C15A C15B 107.5(2)
C15C C15B C8B 116.4(2)
C15C C15B C15A 138.6(2)
C8B C15B C15A 105.0(2)
C15B C15C C7C 118.4(2)
C15B C15C C16 127.0(2)
C7C C15C C16 114.50(19)
C24 C16 C16A 106.48(19)
C24 C16 C15C 116.70(19)
C16A C16 C15C 107.80(19)
C24 C16 C35 117.12(19)
C16A C16 C35 104.80(18)
C15C C16 C35 103.08(18)
C16B C16A C1 116.6(2)
C16B C16A C16 112.1(2)
C1 C16A C16 131.2(2)
C16A C16B C3A 126.1(2)
C16A C16B C7B 119.4(2)
C3A C16B C7B 114.5(2)
C25 C24 C29 118.3(2)
C25 C24 C16 123.6(2)
C29 C24 C16 117.5(2)
C24 C25 C26 121.2(2)
C24 C25 H25 119.4
C26 C25 H25 119.4
C27 C26 C25 119.4(2)
C27 C26 H26 120.3
C25 C26 H26 120.3
C28 C27 C26 120.0(2)
C28 C27 C30 118.6(2)
C26 C27 C30 121.4(2)
F5 C30 F4 107.1(2)
F5 C30 F6 105.7(2)
F4 C30 F6 105.5(2)
F5 C30 C27 113.5(2)
F4 C30 C27 112.4(2)
F6 C30 C27 112.0(2)
C29 C28 C27 119.9(2)
C29 C28 H28 120.1
C27 C28 H28 120.1
C28 C29 C24 121.2(2)
C28 C29 H29 119.4
C24 C29 H29 119.4
C32 C31 C35 104.55(19)
C32 C31 C7B 113.25(19)
C35 C31 C7B 111.56(18)
C32 C31 H31 109.1
C35 C31 H31 109.1
C7B C31 H31 109.1
O1 C32 N 123.6(2)
O1 C32 C31 127.6(2)
N C32 C31 108.9(2)
C32 N C34 113.5(2)
C32 N C33 123.0(2)
C34 N C33 123.4(2)
N C33 H33A 109.5
N C33 H33B 109.5
H33A C33 H33B 109.5
N C33 H33C 109.5
H33A C33 H33C 109.5
H33B C33 H33C 109.5
O2 C34 N 123.8(2)
O2 C34 C35 127.5(2)
N C34 C35 108.7(2)
C34 C35 C31 104.35(19)
C34 C35 C16 112.85(19)
C31 C35 C16 110.40(18)
C34 C35 H35 109.7
C31 C35 H35 109.7
C16 C35 H35 109.7

loop_
_geom_bond_atom_site_label_1
_geom_bond_atom_site_label_2
_geom_bond_distance
C1 C2 1.386(4)
C1 C16A 1.400(3)
C1 H1 0.9500
C2 C3 1.389(4)
C2 H2 0.9500
C3 C3A 1.396(3)
C3 H3 0.9500
C3A C16B 1.378(3)
C3A C3B 1.467(3)
C3B C4 1.392(3)
C3B C7A 1.405(3)
C4 C5 1.391(4)
C4 H4 0.9500
C5 C6 1.372(4)
C5 H5 0.9500
C6 C7 1.395(3)
C6 H6 0.9500
C7 C7A 1.386(3)
C7 H7 0.9500
C7A C7B 1.540(3)
C7B C16B 1.489(3)
C7B C7C 1.540(3)
C7B C31 1.566(3)
C7C C8 1.381(3)
C7C C15C 1.457(3)
C8 C8A 1.422(3)
C8 C17 1.490(3)
C17 C18 1.384(4)
C17 C22 1.385(3)
C18 C19 1.383(3)
C18 H18 0.9500
C19 C20 1.382(4)
C19 H19 0.9500
C20 C21 1.379(4)
C20 C23 1.491(4)
C23 F3 1.328(3)
C23 F2 1.331(3)
C23 F1 1.346(3)
C21 C22 1.387(3)
C21 H21 0.9500
C22 H22 0.9500
C8A C8B 1.390(3)
C8A C9 1.418(3)
C8B C15B 1.417(3)
C8B C11A 1.417(3)
C9 C10 1.373(4)
C9 H9 0.9500
C10 C11 1.393(4)
C10 H10 0.9500
C11 C11A 1.376(3)
C11 H11 0.9500
C11A C11B 1.457(3)
C11B C12 1.391(3)
C11B C15A 1.416(3)
C12 C13 1.383(4)
C12 H12 0.9500
C13 C14 1.377(4)
C13 H13 0.9500
C14 C15 1.389(4)
C14 H14 0.9500
C15 C15A 1.389(3)
C15 H15 0.9500
C15A C15B 1.505(3)
C15B C15C 1.387(3)
C15C C16 1.551(3)
C16 C24 1.508(3)
C16 C16A 1.537(3)
C16 C35 1.576(3)
C16A C16B 1.364(3)
C24 C25 1.380(3)
C24 C29 1.398(3)
C25 C26 1.393(3)
C25 H25 0.9500
C26 C27 1.388(3)
C26 H26 0.9500
C27 C28 1.384(4)
C27 C30 1.484(4)
C30 F5 1.327(3)
C30 F4 1.337(3)
C30 F6 1.344(3)
C28 C29 1.378(3)
C28 H28 0.9500
C29 H29 0.9500
C31 C32 1.510(3)
C31 C35 1.551(3)
C31 H31 1.0000
C32 O1 1.215(3)
C32 N 1.376(3)
N C34 1.381(3)
N C33 1.454(3)
C33 H33A 0.9800
C33 H33B 0.9800
C33 H33C 0.9800
C34 O2 1.208(3)
C34 C35 1.514(4)
C35 H35 1.0000

loop_
_geom_torsion_atom_site_label_1
_geom_torsion_atom_site_label_2
_geom_torsion_atom_site_label_3
_geom_torsion_atom_site_label_4
_geom_torsion
C16A C1 C2 C3 -0.1(3)
C1 C2 C3 C3A 1.8(3)
C2 C3 C3A C16B -1.6(3)
C2 C3 C3A C3B 175.2(2)
C16B C3A C3B C4 179.3(2)
C3 C3A C3B C4 2.3(4)
C16B C3A C3B C7A 2.0(3)
C3 C3A C3B C7A -175.1(3)
C7A C3B C4 C5 2.7(3)
C3A C3B C4 C5 -174.3(2)
C3B C4 C5 C6 0.4(4)
C4 C5 C6 C7 -1.4(4)
C5 C6 C7 C7A -0.8(3)
C6 C7 C7A C3B 3.9(3)
C6 C7 C7A C7B 179.9(2)
C4 C3B C7A C7 -5.0(3)
C3A C3B C7A C7 172.6(2)
C4 C3B C7A C7B 178.3(2)
C3A C3B C7A C7B -4.1(3)
C7 C7A C7B C16B -172.0(2)
C3B C7A C7B C16B 4.3(2)
C7 C7A C7B C7C 74.0(3)
C3B C7A C7B C7C -109.7(2)
C7 C7A C7B C31 -59.7(3)
C3B C7A C7B C31 116.5(2)
C16B C7B C7C C8 -122.1(2)
C7A C7B C7C C8 -10.2(4)
C31 C7B C7C C8 127.0(2)
C16B C7B C7C C15C 58.3(2)
C7A C7B C7C C15C 170.2(2)
C31 C7B C7C C15C -52.7(2)
C15C C7C C8 C8A 1.3(3)
C7B C7C C8 C8A -178.3(2)
C15C C7C C8 C17 -178.0(2)
C7B C7C C8 C17 2.4(4)
C7C C8 C17 C18 80.0(3)
C8A C8 C17 C18 -99.4(3)
C7C C8 C17 C22 -104.9(3)
C8A C8 C17 C22 75.8(3)
C22 C17 C18 C19 0.1(3)
C8 C17 C18 C19 175.3(2)
C17 C18 C19 C20 0.5(4)
C18 C19 C20 C21 -0.7(4)
C18 C19 C20 C23 -178.6(2)
C21 C20 C23 F3 136.9(2)
C19 C20 C23 F3 -45.2(3)
C21 C20 C23 F2 15.2(3)
C19 C20 C23 F2 -166.9(2)
C21 C20 C23 F1 -104.6(3)
C19 C20 C23 F1 73.3(3)
C19 C20 C21 C22 0.3(4)
C23 C20 C21 C22 178.2(2)
C18 C17 C22 C21 -0.5(3)
C8 C17 C22 C21 -175.7(2)
C20 C21 C22 C17 0.3(4)
C7C C8 C8A C8B 6.5(3)
C17 C8 C8A C8B -174.1(2)
C7C C8 C8A C9 -175.6(2)
C17 C8 C8A C9 3.8(3)
C9 C8A C8B C15B 177.5(2)
C8 C8A C8B C15B -4.4(3)
C9 C8A C8B C11A -3.2(3)
C8 C8A C8B C11A 174.9(2)
C8B C8A C9 C10 0.1(3)
C8 C8A C9 C10 -177.8(2)
C8A C9 C10 C11 2.4(4)
C9 C10 C11 C11A -1.7(4)
C10 C11 C11A C8B -1.4(4)
C10 C11 C11A C11B 177.1(3)
C8A C8B C11A C11 4.0(4)
C15B C8B C11A C11 -176.7(2)
C8A C8B C11A C11B -174.9(2)
C15B C8B C11A C11B 4.4(3)
C11 C11A C11B C12 -5.9(5)
C8B C11A C11B C12 172.7(2)
C11 C11A C11B C15A 179.7(3)
C8B C11A C11B C15A -1.6(3)
C15A C11B C12 C13 0.2(4)
C11A C11B C12 C13 -173.5(3)
C11B C12 C13 C14 1.2(4)
C12 C13 C14 C15 -0.2(4)
C13 C14 C15 C15A -2.4(4)
C14 C15 C15A C11B 3.8(3)
C14 C15 C15A C15B 175.5(2)
C12 C11B C15A C15 -2.8(4)
C11A C11B C15A C15 172.1(2)
C12 C11B C15A C15B -176.4(2)
C11A C11B C15A C15B -1.5(3)
C8A C8B C15B C15C -5.8(3)
C11A C8B C15B C15C 174.8(2)
C8A C8B C15B C15A 174.1(2)
C11A C8B C15B C15A -5.3(3)
C15 C15A C15B C15C 11.6(5)
C11B C15A C15B C15C -176.1(3)
C15 C15A C15B C8B -168.3(3)
C11B C15A C15B C8B 4.1(2)
C8B C15B C15C C7C 13.4(3)
C15A C15B C15C C7C -166.5(3)
C8B C15B C15C C16 -169.8(2)
C15A C15B C15C C16 10.3(4)
C8 C7C C15C C15B -11.8(3)
C7B C7C C15C C15B 167.9(2)
C8 C7C C15C C16 171.0(2)
C7B C7C C15C C16 -9.3(3)
C15B C15C C16 C24 17.9(3)
C7C C15C C16 C24 -165.2(2)
C15B C15C C16 C16A 137.6(2)
C7C C15C C16 C16A -45.5(2)
C15B C15C C16 C35 -111.9(2)
C7C C15C C16 C35 65.0(2)
C2 C1 C16A C16B -1.7(3)
C2 C1 C16A C16 -179.0(2)
C24 C16 C16A C16B 176.72(19)
C15C C16 C16A C16B 50.8(2)
C35 C16 C16A C16B -58.5(2)
C24 C16 C16A C1 -5.9(3)
C15C C16 C16A C1 -131.9(2)
C35 C16 C16A C1 118.8(3)
C1 C16A C16B C3A 1.9(3)
C16 C16A C16B C3A 179.7(2)
C1 C16A C16B C7B -176.9(2)
C16 C16A C16B C7B 0.9(3)
C3 C3A C16B C16A -0.2(4)
C3B C3A C16B C16A -177.9(2)
C3 C3A C16B C7B 178.7(2)
C3B C3A C16B C7B 0.9(3)
C7A C7B C16B C16A 175.8(2)
C7C C7B C16B C16A -56.2(3)
C31 C7B C16B C16A 55.7(3)
C7A C7B C16B C3A -3.1(2)
C7C C7B C16B C3A 124.8(2)
C31 C7B C16B C3A -123.2(2)
C16A C16 C24 C25 101.0(3)
C15C C16 C24 C25 -138.6(2)
C35 C16 C24 C25 -15.8(3)
C16A C16 C24 C29 -70.0(3)
C15C C16 C24 C29 50.4(3)
C35 C16 C24 C29 173.2(2)
C29 C24 C25 C26 -1.4(4)
C16 C24 C25 C26 -172.3(2)
C24 C25 C26 C27 1.4(4)
C25 C26 C27 C28 -1.0(4)
C25 C26 C27 C30 176.7(2)
C28 C27 C30 F5 178.8(2)
C26 C27 C30 F5 1.1(3)
C28 C27 C30 F4 -59.5(3)
C26 C27 C30 F4 122.8(2)
C28 C27 C30 F6 59.1(3)
C26 C27 C30 F6 -118.6(3)
C26 C27 C28 C29 0.5(4)
C30 C27 C28 C29 -177.2(2)
C27 C28 C29 C24 -0.5(4)
C25 C24 C29 C28 0.9(4)
C16 C24 C29 C28 172.4(2)
C16B C7B C31 C32 -168.74(19)
C7A C7B C31 C32 82.2(2)
C7C C7B C31 C32 -58.7(2)
C16B C7B C31 C35 -51.1(2)
C7A C7B C31 C35 -160.17(19)
C7C C7B C31 C35 58.9(2)
C35 C31 C32 O1 -178.8(2)
C7B C31 C32 O1 -57.1(3)
C35 C31 C32 N 1.2(2)
C7B C31 C32 N 122.9(2)
O1 C32 N C34 179.7(2)
C31 C32 N C34 -0.2(3)
O1 C32 N C33 -2.0(4)
C31 C32 N C33 178.1(2)
C32 N C34 O2 178.6(2)
C33 N C34 O2 0.3(4)
C32 N C34 C35 -0.9(3)
C33 N C34 C35 -179.2(2)
O2 C34 C35 C31 -177.9(2)
N C34 C35 C31 1.6(2)
O2 C34 C35 C16 62.3(3)
N C34 C35 C16 -118.3(2)
C32 C31 C35 C34 -1.6(2)
C7B C31 C35 C34 -124.4(2)
C32 C31 C35 C16 119.9(2)
C7B C31 C35 C16 -2.9(3)
C24 C16 C35 C34 -68.8(3)
C16A C16 C35 C34 173.52(19)
C15C C16 C35 C34 60.8(2)
C24 C16 C35 C31 174.89(19)
C16A C16 C35 C31 57.2(2)
C15C C16 C35 C31 -55.5(2)
